data_2202227
loop_
_publ_author_name
'Li, Xiao-Fang'
'Feng, Ya-Qing'
'Hu Xiao-Fen'

_publ_section_title
;4,11-Bis(4-chlorophenyl)-3,10-bis(2,6-dichlorophenyl)-1,8-dioxa-2,9-diazadispiro[4.1.4.2]trideca-2,9-dien-6-one--chloroform--methanol
 (1/1/0.75)
;
_journal_issue 5
_journal_name_full 'Acta Crystallographica Section E'
_journal_page_first o670
_journal_page_last o671
_journal_paper_doi 10.1107/S1600536803005543
_journal_volume 59
_journal_year 2003
_chemical_formula_iupac 'C33 H20 Cl6 N2 O3, C H Cl3, 0.75C H4 O'
_chemical_formula_moiety 'C33 H20 Cl6 N2 O3, C H Cl3, 0.75C H4 O'
_chemical_formula_sum 'C34.75 H24 Cl9 N2 O3.75'
_chemical_formula_weight 848.61
_chemical_melting_point .535E-305
_chemical_name_systematic
;
4,11-Bis(4-chlorophenyl)-3,10-bis(2,6-dichlorophenyl)-1,8-dioxa-2,9-
diazadispiro[4.1.4.2]trideca-2,9-dien-6-one chloroform methanol solvate
;
_space_group_IT_number 2
_symmetry_cell_setting triclinic
_symmetry_space_group_name_Hall '-P 1'
_symmetry_space_group_name_H-M 'P -1'
_cell_angle_alpha 111.815(5)
_cell_angle_beta 101.814(5)
_cell_angle_gamma 103.510(5)
_cell_formula_units_Z 2
_cell_length_a 9.896(3)
_cell_length_b 14.724(4)
_cell_length_c 15.550(5)
_cell_measurement_reflns_used 983
_cell_measurement_temperature 293(2)
_cell_measurement_theta_max 25.44
_cell_measurement_theta_min 3.17
_cell_volume 1935.7(10)
_computing_cell_refinement SMART
_computing_data_collection 'SMART (Bruker, 1998)'
_computing_data_reduction 'SAINT and SHELXTL (Bruker, 1998)'
_computing_molecular_graphics SHELXTL
_computing_publication_material SHELXTL
_computing_structure_refinement SHELXTL
_computing_structure_solution 'SHELXTL (Bruker, 1998)'
_diffrn_ambient_temperature 293(2)
_diffrn_measured_fraction_theta_full 0.995
_diffrn_measured_fraction_theta_max 0.995
_diffrn_measurement_device_type 'Bruker SMART CCD area-detector'
_diffrn_measurement_method '\f and \w'
_diffrn_radiation_monochromator graphite
_diffrn_radiation_source 'fine-focus sealed tube'
_diffrn_radiation_type MoK\a
_diffrn_radiation_wavelength 0.71073
_diffrn_reflns_av_R_equivalents 0.0196
_diffrn_reflns_av_sigmaI/netI 0.0405
_diffrn_reflns_limit_h_max 11
_diffrn_reflns_limit_h_min -11
_diffrn_reflns_limit_k_max 17
_diffrn_reflns_limit_k_min -16
_diffrn_reflns_limit_l_max 14
_diffrn_reflns_limit_l_min -18
_diffrn_reflns_number 10032
_diffrn_reflns_reduction_process 'SAINT (Bruker, 1998)'
_diffrn_reflns_theta_full 25.00
_diffrn_reflns_theta_max 25.00
_diffrn_reflns_theta_min 2.24
_diffrn_standards_interval_count 0
_diffrn_standards_interval_time 0
_diffrn_standards_number 0
_exptl_absorpt_coefficient_mu 0.690
_exptl_absorpt_correction_T_max 0.908
_exptl_absorpt_correction_T_min 0.804
_exptl_absorpt_correction_type multi-scan
_exptl_absorpt_process_details '(SADABS; Bruker, 1998)'
_exptl_crystal_colour colorless
_exptl_crystal_density_diffrn 1.456
_exptl_crystal_density_method 'not measured'
_exptl_crystal_description plate
_exptl_crystal_F_000 859
_exptl_crystal_size_max 0.28
_exptl_crystal_size_mid 0.18
_exptl_crystal_size_min 0.14
_refine_diff_density_max 0.869
_refine_diff_density_min -0.392
_refine_ls_extinction_method none
_refine_ls_goodness_of_fit_ref 1.095
_refine_ls_hydrogen_treatment constr
_refine_ls_matrix_type full
_refine_ls_number_parameters 467
_refine_ls_number_reflns 6787
_refine_ls_number_restraints 49
_refine_ls_restrained_S_all 1.105
_refine_ls_R_factor_all 0.0869
_refine_ls_R_factor_gt 0.0560
_refine_ls_shift/su_max 0.001
_refine_ls_shift/su_mean 0.000
_refine_ls_structure_factor_coef Fsqd
_refine_ls_weighting_details 'calc w = 1/[\s^2^(Fo^2^)+(0.084P)^2^] where P = (Fo^2^+2Fc^2^)/3'
_refine_ls_weighting_scheme calc
_refine_ls_wR_factor_ref 0.1954
_reflns_number_gt 4617
_reflns_number_total 6787
_reflns_threshold_expression I>2\s(I)
_cod_data_source_file ww6065.cif
_cod_data_source_block I
_cod_original_cell_volume 1935.5(10)
_cod_database_code 2202227
_cod_database_fobs_code 2202227

loop_
_symmetry_equiv_pos_as_xyz
'x, y, z'
'-x, -y, -z'

loop_
_atom_site_label
_atom_site_fract_x
_atom_site_fract_y
_atom_site_fract_z
_atom_site_U_iso_or_equiv
_atom_site_adp_type
_atom_site_calc_flag
_atom_site_refinement_flags
_atom_site_occupancy
_atom_site_disorder_assembly
_atom_site_disorder_group
_atom_site_type_symbol
Cl1 1.43071(16) 0.80436(12) 0.93787(13) 0.0848(5) Uani d . 1 . . Cl
Cl2 0.80995(15) 0.47773(11) 0.48562(10) 0.0645(4) Uani d . 1 . . Cl
Cl3 0.5833(2) 0.55659(15) 0.78489(13) 0.0894(5) Uani d . 1 . . Cl
Cl4 0.62958(18) -0.23588(12) 0.36408(10) 0.0832(5) Uani d . 1 . . Cl
Cl5 1.21776(17) 0.04500(14) 0.83836(12) 0.0828(5) Uani d . 1 . . Cl
Cl6 0.69207(15) 0.00826(11) 0.89947(11) 0.0703(4) Uani d . 1 . . Cl
O1 0.7322(4) 0.2990(3) 0.8195(3) 0.0656(10) Uani d . 1 . . O
O2 0.7584(3) 0.2869(2) 0.6236(2) 0.0473(7) Uani d . 1 . . O
O3 1.0241(3) 0.2756(2) 0.8806(2) 0.0504(8) Uani d . 1 . . O
N1 0.6962(4) 0.3497(3) 0.5905(3) 0.0429(8) Uani d . 1 . . N
N2 1.0459(4) 0.1997(3) 0.9111(3) 0.0480(9) Uani d . 1 . . N
C1 0.8236(5) 0.2923(3) 0.7803(3) 0.0405(10) Uani d . 1 . . C
C2 0.8673(5) 0.3514(3) 0.7219(3) 0.0382(9) Uani d . 1 . . C
C3 1.0151(5) 0.3413(3) 0.7165(4) 0.0476(11) Uani d . 1 . . C
H3A 1.0942 0.3945 0.7746 0.057 Uiso calc R 1 . . H
H3B 1.0334 0.3466 0.6593 0.057 Uiso calc R 1 . . H
C4 1.0001(5) 0.2323(3) 0.7095(3) 0.0450(10) Uani d . 1 . . C
H4A 0.9444 0.1790 0.6435 0.054 Uiso calc R 1 . . H
H4B 1.0959 0.2259 0.7283 0.054 Uiso calc R 1 . . H
C5 0.9193(5) 0.2231(3) 0.7806(3) 0.0393(9) Uani d . 1 . . C
C6 0.8462(4) 0.4586(3) 0.7540(3) 0.0360(9) Uani d . 1 . . C
H6 0.7927 0.4662 0.8013 0.043 Uiso calc R 1 . . H
C7 0.7448(4) 0.4427(3) 0.6582(3) 0.0361(9) Uani d . 1 . . C
C8 0.9889(5) 0.5500(3) 0.7996(3) 0.0377(9) Uani d . 1 . . C
C9 1.0475(5) 0.6066(3) 0.9004(3) 0.0472(11) Uani d . 1 . . C
H9 0.9949 0.5918 0.9396 0.057 Uiso calc R 1 . . H
C10 1.1826(6) 0.6843(4) 0.9433(3) 0.0560(12) Uani d . 1 . . C
H10 1.2214 0.7217 1.0111 0.067 Uiso calc R 1 . . H
C11 1.2597(5) 0.7062(4) 0.8849(4) 0.0506(11) Uani d . 1 . . C
C12 1.2032(5) 0.6521(4) 0.7852(4) 0.0522(11) Uani d . 1 . . C
H12 1.2561 0.6674 0.7464 0.063 Uiso calc R 1 . . H
C13 1.0679(5) 0.5749(3) 0.7427(3) 0.0477(11) Uani d . 1 . . C
H13 1.0290 0.5388 0.6749 0.057 Uiso calc R 1 . . H
C14 0.6989(4) 0.5233(3) 0.6367(3) 0.0413(10) Uani d . 1 . . C
C15 0.7234(5) 0.5449(4) 0.5600(3) 0.0488(11) Uani d . 1 . . C
C16 0.6810(6) 0.6204(4) 0.5403(4) 0.0652(15) Uani d . 1 . . C
H16 0.6985 0.6333 0.4888 0.078 Uiso calc R 1 . . H
C17 0.6124(6) 0.6761(4) 0.5982(5) 0.0744(17) Uani d . 1 . . C
H17 0.5849 0.7274 0.5858 0.089 Uiso calc R 1 . . H
C18 0.5846(6) 0.6569(4) 0.6731(4) 0.0659(15) Uani d . 1 . . C
H18 0.5374 0.6943 0.7113 0.079 Uiso calc R 1 . . H
C19 0.6272(5) 0.5814(4) 0.6918(4) 0.0528(12) Uani d . 1 . . C
C20 0.8377(4) 0.1155(3) 0.7700(3) 0.0372(9) Uani d . 1 . . C
H20 0.7505 0.1191 0.7898 0.045 Uiso calc R 1 . . H
C21 0.9490(5) 0.1117(3) 0.8510(3) 0.0398(9) Uani d . 1 . . C
C22 0.7882(4) 0.0254(3) 0.6694(3) 0.0371(9) Uani d . 1 . . C
C23 0.8840(5) -0.0169(4) 0.6304(3) 0.0493(11) Uani d . 1 . . C
H23 0.9827 0.0085 0.6675 0.059 Uiso calc R 1 . . H
C24 0.8357(5) -0.0975(4) 0.5360(3) 0.0522(12) Uani d . 1 . . C
H24 0.9015 -0.1253 0.5100 0.063 Uiso calc R 1 . . H
C25 0.6894(5) -0.1351(3) 0.4818(3) 0.0488(11) Uani d . 1 . . C
C26 0.5906(5) -0.0948(4) 0.5189(3) 0.0494(11) Uani d . 1 . . C
H26 0.4919 -0.1212 0.4816 0.059 Uiso calc R 1 . . H
C27 0.6400(5) -0.0143(3) 0.6126(3) 0.0451(10) Uani d . 1 . . C
H27 0.5738 0.0136 0.6380 0.054 Uiso calc R 1 . . H
C28 0.9493(5) 0.0167(3) 0.8628(3) 0.0442(11) Uani d . 1 . . C
C29 1.0644(6) -0.0218(4) 0.8551(3) 0.0591(13) Uani d . 1 . . C
C30 1.0588(9) -0.1149(5) 0.8610(4) 0.082(2) Uani d . 1 . . C
H30 1.1353 -0.1406 0.8539 0.099 Uiso calc R 1 . . H
C31 0.9427(10) -0.1682(5) 0.8770(4) 0.092(2) Uani d . 1 . . C
H31 0.9401 -0.2303 0.8803 0.110 Uiso calc R 1 . . H
C32 0.8290(8) -0.1315(4) 0.8884(4) 0.0759(18) Uani d . 1 . . C
H32 0.7508 -0.1672 0.9012 0.091 Uiso calc R 1 . . H
C33 0.8329(6) -0.0396(4) 0.8804(3) 0.0562(13) Uani d . 1 . . C
C34 0.2388(5) 0.8183(4) 0.5982(3) 0.0537(12) Uani d . 1 . . C
H34 0.2587 0.7695 0.5434 0.064 Uiso calc R 1 . . H
Cl7 0.06771(16) 0.75603(13) 0.60192(14) 0.0853(5) Uani d . 1 . . Cl
Cl8 0.23653(15) 0.92778(11) 0.57808(10) 0.0666(4) Uani d . 1 . . Cl
Cl9 0.37803(15) 0.85353(12) 0.70606(10) 0.0685(4) Uani d . 1 . . Cl
O4 0.4023(19) 0.4088(13) 0.8868(14) 0.192(5) Uani d PDU 0.50 . . O
C35 0.4291(18) 0.3249(15) 0.9069(13) 0.126(5) Uani d PDU 0.50 . . C
O5 0.5000 0.5000 1.0000 0.160(6) Uani d SPDU 0.50 . . O
C36 0.354(2) 0.504(3) 0.992(3) 0.135(9) Uani d PDU 0.25 . . C

loop_
_atom_site_aniso_label
_atom_site_aniso_U_11
_atom_site_aniso_U_22
_atom_site_aniso_U_33
_atom_site_aniso_U_12
_atom_site_aniso_U_13
_atom_site_aniso_U_23
Cl1 0.0544(8) 0.0721(10) 0.0903(11) -0.0021(7) 0.0050(8) 0.0209(8)
Cl2 0.0686(8) 0.0847(9) 0.0585(7) 0.0304(7) 0.0291(6) 0.0432(7)
Cl3 0.1173(13) 0.1138(13) 0.0987(12) 0.0812(11) 0.0748(11) 0.0646(10)
Cl4 0.0803(10) 0.0779(10) 0.0473(7) 0.0046(8) 0.0114(7) 0.0002(7)
Cl5 0.0749(10) 0.1027(12) 0.0828(10) 0.0555(9) 0.0256(8) 0.0379(9)
Cl6 0.0626(8) 0.0763(9) 0.0743(9) 0.0117(7) 0.0186(7) 0.0446(8)
O1 0.084(2) 0.074(2) 0.093(3) 0.053(2) 0.063(2) 0.060(2)
O2 0.064(2) 0.0342(15) 0.0413(16) 0.0199(14) 0.0103(15) 0.0154(13)
O3 0.0608(19) 0.0349(16) 0.0466(17) 0.0123(14) 0.0025(15) 0.0189(14)
N1 0.048(2) 0.043(2) 0.043(2) 0.0189(17) 0.0134(17) 0.0226(17)
N2 0.058(2) 0.043(2) 0.042(2) 0.0199(19) 0.0078(18) 0.0206(18)
C1 0.049(2) 0.039(2) 0.042(2) 0.0198(19) 0.018(2) 0.0219(19)
C2 0.044(2) 0.037(2) 0.038(2) 0.0174(18) 0.0152(19) 0.0182(18)
C3 0.050(3) 0.044(2) 0.056(3) 0.018(2) 0.025(2) 0.024(2)
C4 0.044(2) 0.044(2) 0.058(3) 0.024(2) 0.023(2) 0.025(2)
C5 0.043(2) 0.038(2) 0.038(2) 0.0158(18) 0.0119(18) 0.0175(18)
C6 0.046(2) 0.034(2) 0.037(2) 0.0186(18) 0.0190(18) 0.0196(17)
C7 0.040(2) 0.035(2) 0.037(2) 0.0146(18) 0.0141(18) 0.0179(18)
C8 0.047(2) 0.032(2) 0.038(2) 0.0170(18) 0.0116(18) 0.0182(17)
C9 0.062(3) 0.044(2) 0.037(2) 0.019(2) 0.017(2) 0.017(2)
C10 0.060(3) 0.052(3) 0.037(2) 0.014(2) 0.004(2) 0.010(2)
C11 0.044(3) 0.043(3) 0.057(3) 0.013(2) 0.008(2) 0.020(2)
C12 0.053(3) 0.052(3) 0.054(3) 0.014(2) 0.018(2) 0.028(2)
C13 0.056(3) 0.046(3) 0.037(2) 0.008(2) 0.012(2) 0.020(2)
C14 0.038(2) 0.038(2) 0.050(2) 0.0127(18) 0.0093(19) 0.0232(19)
C15 0.040(2) 0.053(3) 0.055(3) 0.013(2) 0.008(2) 0.031(2)
C16 0.056(3) 0.071(4) 0.076(4) 0.018(3) 0.006(3) 0.051(3)
C17 0.067(3) 0.061(3) 0.102(5) 0.030(3) 0.006(3) 0.050(3)
C18 0.058(3) 0.058(3) 0.083(4) 0.032(3) 0.015(3) 0.030(3)
C19 0.050(3) 0.053(3) 0.063(3) 0.025(2) 0.018(2) 0.028(2)
C20 0.041(2) 0.038(2) 0.040(2) 0.0179(18) 0.0111(18) 0.0216(18)
C21 0.046(2) 0.041(2) 0.034(2) 0.020(2) 0.0090(19) 0.0179(19)
C22 0.040(2) 0.035(2) 0.038(2) 0.0137(18) 0.0071(18) 0.0207(18)
C23 0.043(2) 0.052(3) 0.047(3) 0.020(2) 0.004(2) 0.019(2)
C24 0.055(3) 0.052(3) 0.044(2) 0.024(2) 0.012(2) 0.014(2)
C25 0.056(3) 0.043(2) 0.040(2) 0.009(2) 0.010(2) 0.017(2)
C26 0.038(2) 0.051(3) 0.048(3) 0.004(2) 0.004(2) 0.023(2)
C27 0.039(2) 0.048(3) 0.050(3) 0.014(2) 0.012(2) 0.025(2)
C28 0.063(3) 0.038(2) 0.031(2) 0.025(2) 0.006(2) 0.0153(18)
C29 0.082(4) 0.055(3) 0.039(2) 0.034(3) 0.008(2) 0.019(2)
C30 0.135(6) 0.068(4) 0.051(3) 0.069(4) 0.012(4) 0.022(3)
C31 0.170(8) 0.046(3) 0.058(3) 0.043(4) 0.015(4) 0.028(3)
C32 0.118(5) 0.043(3) 0.054(3) 0.014(3) 0.009(3) 0.026(2)
C33 0.080(4) 0.039(2) 0.037(2) 0.013(2) 0.005(2) 0.016(2)
C34 0.062(3) 0.056(3) 0.048(3) 0.025(2) 0.021(2) 0.023(2)
Cl7 0.0625(9) 0.0808(10) 0.1117(13) 0.0098(7) 0.0162(8) 0.0567(10)
Cl8 0.0662(8) 0.0770(9) 0.0775(9) 0.0284(7) 0.0251(7) 0.0522(8)
Cl9 0.0648(8) 0.0807(9) 0.0688(8) 0.0330(7) 0.0145(7) 0.0407(7)
O4 0.166(9) 0.175(8) 0.202(9) 0.020(7) 0.081(7) 0.061(6)
C35 0.084(8) 0.147(8) 0.118(9) 0.047(7) 0.031(7) 0.024(6)
O5 0.158(9) 0.164(8) 0.151(9) 0.079(8) 0.033(7) 0.056(7)
C36 0.129(11) 0.135(13) 0.142(13) 0.054(10) 0.023(9) 0.068(8)

loop_
_atom_type_symbol
_atom_type_description
_atom_type_scat_dispersion_real
_atom_type_scat_dispersion_imag
_atom_type_scat_source
C C 0.0033 0.0016 'International Tables Vol C Tables 4.2.6.8 and 6.1.1.4'
H H 0.0000 0.0000 'International Tables Vol C Tables 4.2.6.8 and 6.1.1.4'
N N 0.0061 0.0033 'International Tables Vol C Tables 4.2.6.8 and 6.1.1.4'
O O 0.0106 0.0060 'International Tables Vol C Tables 4.2.6.8 and 6.1.1.4'
Cl Cl 0.1484 0.1585 'International Tables Vol C Tables 4.2.6.8 and 6.1.1.4'

loop_
_geom_angle_atom_site_label_1
_geom_angle_atom_site_label_2
_geom_angle_atom_site_label_3
_geom_angle_site_symmetry_1
_geom_angle_site_symmetry_3
_geom_angle
_geom_angle_publ_flag
N1 O2 C2 . . 109.9(3) y
N2 O3 C5 . . 108.9(3) y
C7 N1 O2 . . 109.6(3) y
C21 N2 O3 . . 109.1(3) y
O1 C1 C2 . . 125.9(4) ?
O1 C1 C5 . . 125.8(4) y
C2 C1 C5 . . 108.2(3) ?
O2 C2 C3 . . 108.1(3) ?
O2 C2 C1 . . 103.3(3) y
C3 C2 C1 . . 103.7(3) ?
O2 C2 C6 . . 104.5(3) y
C3 C2 C6 . . 120.8(4) ?
C1 C2 C6 . . 115.0(3) ?
C2 C3 C4 . . 103.6(3) ?
C2 C3 H3A . . 111.0 ?
C4 C3 H3A . . 111.0 ?
C2 C3 H3B . . 111.0 ?
C4 C3 H3B . . 111.0 ?
H3A C3 H3B . . 109.0 ?
C5 C4 C3 . . 104.4(3) ?
C5 C4 H4A . . 110.9 ?
C3 C4 H4A . . 110.9 ?
C5 C4 H4B . . 110.9 ?
C3 C4 H4B . . 110.9 ?
H4A C4 H4B . . 108.9 ?
O3 C5 C4 . . 109.4(3) ?
O3 C5 C20 . . 103.7(3) y
C4 C5 C20 . . 119.8(3) ?
O3 C5 C1 . . 104.3(3) ?
C4 C5 C1 . . 104.1(3) ?
C20 C5 C1 . . 114.5(3) ?
C7 C6 C8 . . 116.2(3) ?
C7 C6 C2 . . 100.1(3) y
C8 C6 C2 . . 113.8(3) ?
C7 C6 H6 . . 108.8 ?
C8 C6 H6 . . 108.8 ?
C2 C6 H6 . . 108.8 ?
N1 C7 C14 . . 118.4(4) ?
N1 C7 C6 . . 114.8(3) ?
C14 C7 C6 . . 126.8(3) ?
C13 C8 C9 . . 118.5(4) ?
C13 C8 C6 . . 121.3(4) ?
C9 C8 C6 . . 120.1(4) ?
C10 C9 C8 . . 120.8(4) ?
C10 C9 H9 . . 119.6 ?
C8 C9 H9 . . 119.6 ?
C9 C10 C11 . . 119.3(4) ?
C9 C10 H10 . . 120.3 ?
C11 C10 H10 . . 120.3 ?
C12 C11 C10 . . 120.8(4) ?
C12 C11 Cl1 . . 119.2(4) ?
C10 C11 Cl1 . . 120.0(4) ?
C11 C12 C13 . . 119.6(5) ?
C11 C12 H12 . . 120.2 ?
C13 C12 H12 . . 120.2 ?
C12 C13 C8 . . 120.9(4) ?
C12 C13 H13 . . 119.6 ?
C8 C13 H13 . . 119.6 ?
C15 C14 C19 . . 115.9(4) ?
C15 C14 C7 . . 122.2(4) ?
C19 C14 C7 . . 121.8(4) ?
C16 C15 C14 . . 122.1(5) ?
C16 C15 Cl2 . . 117.4(4) ?
C14 C15 Cl2 . . 120.5(3) ?
C17 C16 C15 . . 119.2(5) ?
C17 C16 H16 . . 120.4 ?
C15 C16 H16 . . 120.4 ?
C18 C17 C16 . . 120.9(5) ?
C18 C17 H17 . . 119.6 ?
C16 C17 H17 . . 119.6 ?
C17 C18 C19 . . 119.3(5) ?
C17 C18 H18 . . 120.3 ?
C19 C18 H18 . . 120.3 ?
C18 C19 C14 . . 122.6(5) ?
C18 C19 Cl3 . . 117.6(4) ?
C14 C19 Cl3 . . 119.8(3) ?
C22 C20 C21 . . 116.7(3) ?
C22 C20 C5 . . 116.8(3) ?
C21 C20 C5 . . 99.2(3) ?
C22 C20 H20 . . 107.8 ?
C21 C20 H20 . . 107.8 ?
C5 C20 H20 . . 107.8 ?
N2 C21 C28 . . 120.8(4) ?
N2 C21 C20 . . 114.2(4) ?
C28 C21 C20 . . 125.0(4) ?
C23 C22 C27 . . 118.6(4) ?
C23 C22 C20 . . 122.5(4) ?
C27 C22 C20 . . 118.8(4) ?
C22 C23 C24 . . 121.0(4) ?
C22 C23 H23 . . 119.5 ?
C24 C23 H23 . . 119.5 ?
C25 C24 C23 . . 119.1(4) ?
C25 C24 H24 . . 120.5 ?
C23 C24 H24 . . 120.5 ?
C26 C25 C24 . . 121.3(4) ?
C26 C25 Cl4 . . 119.8(4) ?
C24 C25 Cl4 . . 118.9(4) ?
C25 C26 C27 . . 119.2(4) ?
C25 C26 H26 . . 120.4 ?
C27 C26 H26 . . 120.4 ?
C26 C27 C22 . . 120.8(4) ?
C26 C27 H27 . . 119.6 ?
C22 C27 H27 . . 119.6 ?
C33 C28 C29 . . 116.9(4) ?
C33 C28 C21 . . 121.4(4) ?
C29 C28 C21 . . 121.7(4) ?
C28 C29 C30 . . 120.8(6) ?
C28 C29 Cl5 . . 120.6(4) ?
C30 C29 Cl5 . . 118.6(5) ?
C31 C30 C29 . . 120.5(6) ?
C31 C30 H30 . . 119.7 ?
C29 C30 H30 . . 119.7 ?
C30 C31 C32 . . 120.8(5) ?
C30 C31 H31 . . 119.6 ?
C32 C31 H31 . . 119.6 ?
C31 C32 C33 . . 118.7(6) ?
C31 C32 H32 . . 120.6 ?
C33 C32 H32 . . 120.6 ?
C28 C33 C32 . . 122.2(6) ?
C28 C33 Cl6 . . 119.6(3) ?
C32 C33 Cl6 . . 118.2(5) ?
Cl9 C34 Cl7 . . 110.8(3) ?
Cl9 C34 Cl8 . . 110.7(3) ?
Cl7 C34 Cl8 . . 110.5(3) ?
Cl9 C34 H34 . . 108.3 ?
Cl7 C34 H34 . . 108.3 ?
Cl8 C34 H34 . . 108.3 ?
C35 O4 O5 . . 93.8(13) ?
C36 O5 C36 2_667 . 180.000(15) ?
C36 O5 O4 2_667 . 102.6(18) ?
C36 O5 O4 . . 77.4(18) ?
C36 O5 O4 2_667 2_667 77.4(18) ?
C36 O5 O4 . 2_667 102.6(18) ?
O4 O5 O4 . 2_667 180.000(7) ?

loop_
_geom_bond_atom_site_label_1
_geom_bond_atom_site_label_2
_geom_bond_site_symmetry_2
_geom_bond_distance
_geom_bond_publ_flag
Cl1 C11 . 1.742(5) y
Cl2 C15 . 1.733(5) ?
Cl3 C19 . 1.730(5) ?
Cl4 C25 . 1.741(5) ?
Cl5 C29 . 1.730(6) ?
Cl6 C33 . 1.731(6) ?
O1 C1 . 1.192(5) y
O2 N1 . 1.410(4) y
O2 C2 . 1.472(5) ?
O3 N2 . 1.410(4) y
O3 C5 . 1.471(5) ?
N1 C7 . 1.276(5) ?
N2 C21 . 1.274(6) ?
C1 C2 . 1.531(6) ?
C1 C5 . 1.544(6) ?
C2 C3 . 1.521(6) ?
C2 C6 . 1.547(5) ?
C3 C4 . 1.537(6) ?
C3 H3A . 0.9700 ?
C3 H3B . 0.9700 ?
C4 C5 . 1.517(6) ?
C4 H4A . 0.9700 ?
C4 H4B . 0.9700 ?
C5 C20 . 1.532(6) ?
C6 C7 . 1.516(5) ?
C6 C8 . 1.517(6) ?
C6 H6 . 0.9800 ?
C7 C14 . 1.487(5) ?
C8 C13 . 1.384(6) ?
C8 C9 . 1.386(6) ?
C9 C10 . 1.377(7) ?
C9 H9 . 0.9300 ?
C10 C11 . 1.377(7) ?
C10 H10 . 0.9300 ?
C11 C12 . 1.368(7) ?
C12 C13 . 1.374(6) ?
C12 H12 . 0.9300 ?
C13 H13 . 0.9300 ?
C14 C15 . 1.395(6) ?
C14 C19 . 1.399(6) ?
C15 C16 . 1.386(7) ?
C16 C17 . 1.379(8) ?
C16 H16 . 0.9300 ?
C17 C18 . 1.360(9) ?
C17 H17 . 0.9300 ?
C18 C19 . 1.382(7) ?
C18 H18 . 0.9300 ?
C20 C22 . 1.513(6) ?
C20 C21 . 1.521(5) ?
C20 H20 . 0.9800 ?
C21 C28 . 1.476(6) ?
C22 C23 . 1.373(6) ?
C22 C27 . 1.400(6) ?
C23 C24 . 1.394(6) ?
C23 H23 . 0.9300 ?
C24 C25 . 1.375(6) ?
C24 H24 . 0.9300 ?
C25 C26 . 1.374(7) ?
C26 C27 . 1.385(6) ?
C26 H26 . 0.9300 ?
C27 H27 . 0.9300 ?
C28 C33 . 1.393(7) ?
C28 C29 . 1.393(7) ?
C29 C30 . 1.397(8) ?
C30 C31 . 1.356(10) ?
C30 H30 . 0.9300 ?
C31 C32 . 1.372(10) ?
C31 H31 . 0.9300 ?
C32 C33 . 1.397(7) ?
C32 H32 . 0.9300 ?
C34 Cl9 . 1.748(5) ?
C34 Cl7 . 1.751(5) ?
C34 Cl8 . 1.756(5) ?
C34 H34 . 0.9800 ?
O4 C35 . 1.449(10) ?
O4 O5 . 1.667(18) ?
O5 C36 2_667 1.438(10) ?
O5 C36 . 1.438(10) ?
O5 O4 2_667 1.667(18) ?

loop_
_geom_torsion_atom_site_label_1
_geom_torsion_atom_site_label_2
_geom_torsion_atom_site_label_3
_geom_torsion_atom_site_label_4
_geom_torsion_site_symmetry_4
_geom_torsion
C2 O2 N1 C7 . -4.7(4)
C5 O3 N2 C21 . -12.0(5)
N1 O2 C2 C3 . -120.1(3)
N1 O2 C2 C1 . 130.4(3)
N1 O2 C2 C6 . 9.7(4)
O1 C1 C2 O2 . -84.5(5)
C5 C1 C2 O2 . 96.1(4)
O1 C1 C2 C3 . 162.8(5)
C5 C1 C2 C3 . -16.7(4)
O1 C1 C2 C6 . 28.7(6)
C5 C1 C2 C6 . -150.8(3)
O2 C2 C3 C4 . -74.5(4)
C1 C2 C3 C4 . 34.7(4)
C6 C2 C3 C4 . 165.4(4)
C2 C3 C4 C5 . -40.7(4)
N2 O3 C5 C4 . -107.8(4)
N2 O3 C5 C20 . 21.1(4)
N2 O3 C5 C1 . 141.3(3)
C3 C4 C5 O3 . -81.5(4)
C3 C4 C5 C20 . 159.1(4)
C3 C4 C5 C1 . 29.6(4)
O1 C1 C5 O3 . -72.9(5)
C2 C1 C5 O3 . 106.6(4)
O1 C1 C5 C4 . 172.4(5)
C2 C1 C5 C4 . -8.1(4)
O1 C1 C5 C20 . 39.7(6)
C2 C1 C5 C20 . -140.8(3)
O2 C2 C6 C7 . -10.2(4)
C3 C2 C6 C7 . 111.6(4)
C1 C2 C6 C7 . -122.7(4)
O2 C2 C6 C8 . -134.8(3)
C3 C2 C6 C8 . -13.0(5)
C1 C2 C6 C8 . 112.7(4)
O2 N1 C7 C14 . 176.8(3)
O2 N1 C7 C6 . -2.9(5)
C8 C6 C7 N1 . 131.5(4)
C2 C6 C7 N1 . 8.5(5)
C8 C6 C7 C14 . -48.1(5)
C2 C6 C7 C14 . -171.1(4)
C7 C6 C8 C13 . -39.8(5)
C2 C6 C8 C13 . 75.7(5)
C7 C6 C8 C9 . 144.3(4)
C2 C6 C8 C9 . -100.3(4)
C13 C8 C9 C10 . -1.3(6)
C6 C8 C9 C10 . 174.7(4)
C8 C9 C10 C11 . 0.3(7)
C9 C10 C11 C12 . 0.4(7)
C9 C10 C11 Cl1 . 180.0(4)
C10 C11 C12 C13 . 0.0(7)
Cl1 C11 C12 C13 . -179.6(4)
C11 C12 C13 C8 . -1.0(7)
C9 C8 C13 C12 . 1.7(6)
C6 C8 C13 C12 . -174.3(4)
N1 C7 C14 C15 . -57.0(6)
C6 C7 C14 C15 . 122.6(5)
N1 C7 C14 C19 . 122.3(5)
C6 C7 C14 C19 . -58.0(6)
C19 C14 C15 C16 . 0.8(7)
C7 C14 C15 C16 . -179.8(4)
C19 C14 C15 Cl2 . -179.5(3)
C7 C14 C15 Cl2 . -0.1(6)
C14 C15 C16 C17 . 0.0(8)
Cl2 C15 C16 C17 . -179.6(4)
C15 C16 C17 C18 . -0.8(8)
C16 C17 C18 C19 . 0.7(9)
C17 C18 C19 C14 . 0.2(8)
C17 C18 C19 Cl3 . -177.7(4)
C15 C14 C19 C18 . -0.9(7)
C7 C14 C19 C18 . 179.7(4)
C15 C14 C19 Cl3 . 176.9(3)
C7 C14 C19 Cl3 . -2.6(6)
O3 C5 C20 C22 . -146.8(3)
C4 C5 C20 C22 . -24.6(5)
C1 C5 C20 C22 . 100.2(4)
O3 C5 C20 C21 . -20.5(4)
C4 C5 C20 C21 . 101.7(4)
C1 C5 C20 C21 . -133.5(3)
O3 N2 C21 C28 . 177.4(4)
O3 N2 C21 C20 . -3.0(5)
C22 C20 C21 N2 . 141.8(4)
C5 C20 C21 N2 . 15.5(5)
C22 C20 C21 C28 . -38.5(6)
C5 C20 C21 C28 . -164.9(4)
C21 C20 C22 C23 . -42.4(6)
C5 C20 C22 C23 . 74.7(5)
C21 C20 C22 C27 . 139.6(4)
C5 C20 C22 C27 . -103.3(4)
C27 C22 C23 C24 . 0.3(7)
C20 C22 C23 C24 . -177.6(4)
C22 C23 C24 C25 . -0.4(7)
C23 C24 C25 C26 . 0.1(7)
C23 C24 C25 Cl4 . -179.8(4)
C24 C25 C26 C27 . 0.3(7)
Cl4 C25 C26 C27 . -179.8(3)
C25 C26 C27 C22 . -0.4(7)
C23 C22 C27 C26 . 0.1(6)
C20 C22 C27 C26 . 178.1(4)
N2 C21 C28 C33 . 117.0(5)
C20 C21 C28 C33 . -62.6(6)
N2 C21 C28 C29 . -64.1(6)
C20 C21 C28 C29 . 116.3(5)
C33 C28 C29 C30 . 2.5(7)
C21 C28 C29 C30 . -176.4(4)
C33 C28 C29 Cl5 . -177.3(3)
C21 C28 C29 Cl5 . 3.8(6)
C28 C29 C30 C31 . -1.8(8)
Cl5 C29 C30 C31 . 178.1(5)
C29 C30 C31 C32 . -0.4(9)
C30 C31 C32 C33 . 1.8(9)
C29 C28 C33 C32 . -1.1(7)
C21 C28 C33 C32 . 177.8(4)
C29 C28 C33 Cl6 . 175.4(3)
C21 C28 C33 Cl6 . -5.7(6)
C31 C32 C33 C28 . -1.0(8)
C31 C32 C33 Cl6 . -177.6(4)
C35 O4 O5 C36 2_667 64(2)
C35 O4 O5 C36 . -116(2)
C35 O4 O5 O4 2_667 -13E1(5)
